data_4517346
loop_
_publ_author_name
'Kordestani, Nazanin'
'Rudbari, Hadi Amiri'
'Fernandes, Alexandra R.'
'Raposo, Lu\'is R'
'Baptista, Pedro V.'
'Ferreira, Daniela'
'Bruno, Giuseppe'
'Bella, Giovanni'
'Scopelliti, Rosario'
'Braun, Jason D.'
'Herbert, David E.'
'Blacque, Olivier'

_publ_section_title
;
 Antiproliferative Activities of Diimine-Based Mixed Ligand Copper(II)
 Complexes.
;
_journal_name_full 'ACS combinatorial science'
_journal_paper_doi 10.1021/acscombsci.9b00202
_journal_year 2020
_chemical_formula_sum 'C17 H13 Cu N3 O5'
_chemical_formula_weight 402.84
_space_group_crystal_system triclinic
_space_group_IT_number 2
_space_group_name_Hall '-P 1'
_space_group_name_H-M_alt 'P -1'
_atom_sites_solution_hydrogens geom
_audit_creation_method SHELXL-2017/1
_cell_angle_alpha 97.603(2)
_cell_angle_beta 112.314(2)
_cell_angle_gamma 96.478(2)
_cell_formula_units_Z 2
_cell_length_a 8.3749(4)
_cell_length_b 9.8223(5)
_cell_length_c 10.5020(5)
_cell_measurement_reflns_used 9865
_cell_measurement_temperature 150(2)
_cell_measurement_theta_max 33.07
_cell_measurement_theta_min 2.71
_cell_volume 779.56(7)
_computing_cell_refinement 'Bruker SAINT'
_computing_data_collection 'Bruker APEX3'
_computing_data_reduction 'Bruker SAINT'
_computing_molecular_graphics 'Bruker SHELXTL'
_computing_publication_material 'Bruker SHELXTL'
_computing_structure_refinement 'SHELXL-2017/1 (Sheldrick, 2017)'
_computing_structure_solution 'SHELXS-97 (Sheldrick 2008)'
_diffrn_ambient_temperature 150(2)
_diffrn_measured_fraction_theta_full 0.997
_diffrn_measured_fraction_theta_max 0.994
_diffrn_measurement_device_type 'Bruker D8 QUEST ECO CMOS'
_diffrn_measurement_method '\w scans'
_diffrn_radiation.monochromator 'TRIUMPH curved--crystal'

_diffrn_radiation_type MoK\a
_diffrn_radiation_wavelength 0.71073
_diffrn_reflns_av_R_equivalents 0.0355
_diffrn_reflns_av_unetI/netI 0.0271
_diffrn_reflns_Laue_measured_fraction_full 0.997
_diffrn_reflns_Laue_measured_fraction_max 0.994
_diffrn_reflns_limit_h_max 12
_diffrn_reflns_limit_h_min -12
_diffrn_reflns_limit_k_max 15
_diffrn_reflns_limit_k_min -15
_diffrn_reflns_limit_l_max 16
_diffrn_reflns_limit_l_min -16
_diffrn_reflns_number 28231
_diffrn_reflns_point_group_measured_fraction_full 0.997
_diffrn_reflns_point_group_measured_fraction_max 0.994
_diffrn_reflns.reduction_process narrow--frame

_diffrn_reflns_theta_full 25.242
_diffrn_reflns_theta_max 33.178
_diffrn_reflns_theta_min 2.711
_diffrn_source 'fine-focus tube'
_exptl_absorpt_coefficient_mu 1.438
_exptl_absorpt_correction_T_max 0.7465
_exptl_absorpt_correction_T_min 0.6735
_exptl_absorpt_correction_type multi-scan
_exptl_absorpt_process_details 'SADABS V2014/5 (Bruker AXS Inc.)'
_exptl_crystal_colour green
_exptl_crystal_density_diffrn 1.716
_exptl_crystal_description block
_exptl_crystal_F_000 410
_exptl_crystal_size_max 0.240
_exptl_crystal_size_mid 0.190
_exptl_crystal_size_min 0.100
_refine_diff_density_max 0.720
_refine_diff_density_min -0.657
_refine_diff_density_rms 0.072
_refine_ls_extinction_method none
_refine_ls_goodness_of_fit_ref 1.046
_refine_ls_hydrogen_treatment constr
_refine_ls_matrix_type full
_refine_ls_number_parameters 235
_refine_ls_number_reflns 5926
_refine_ls_number_restraints 0
_refine_ls_restrained_S_all 1.046
_refine_ls_R_factor_all 0.0428
_refine_ls_R_factor_gt 0.0319
_refine_ls_shift/su_max 0.001
_refine_ls_shift/su_mean 0.000
_refine_ls_structure_factor_coef Fsqd
_refine_ls_weighting_details 'w=1/[\s^2^(Fo^2^)+(0.0232P)^2^+0.6083P] where P=(Fo^2^+2Fc^2^)/3'
_refine_ls_weighting_scheme calc
_refine_ls_wR_factor_gt 0.0685
_refine_ls_wR_factor_ref 0.0735
_reflns_Friedel_coverage 0.000
_reflns_number_gt 5075
_reflns_number_total 5926
_reflns_threshold_expression 'I > 2\s(I)'
_cod_data_source_file co9b00202_si_007.cif
_cod_data_source_block har001
_cod_database_code 4517346
_shelx_shelxl_version_number 2017/1
_shelx_space_group_comment
; 
The symmetry employed for this shelxl refinement is uniquely defined 
by the following loop, which should always be used as a source of 
symmetry information in preference to the above space-group names. 
They are only intended as comments. 
;
_shelx_estimated_absorpt_t_min 0.724
_shelx_estimated_absorpt_t_max 0.870

loop_
_space_group_symop_operation_xyz
'x, y, z'
'-x, -y, -z'

loop_
_atom_site_label
_atom_site_type_symbol
_atom_site_fract_x
_atom_site_fract_y
_atom_site_fract_z
_atom_site_U_iso_or_equiv
_atom_site_adp_type
_atom_site_occupancy
_atom_site_site_symmetry_order
_atom_site_calc_flag
_atom_site_refinement_flags_posn
_atom_site_refinement_flags_adp
C1 C 0.48014(19) 0.33264(15) 0.21853(15) 0.0220(3) Uani 1 1 d . .
H1 H 0.599610 0.372004 0.274645 0.026 Uiso 1 1 calc R U
C2 C 0.4406(2) 0.20559(17) 0.12902(17) 0.0290(3) Uani 1 1 d . .
H2 H 0.531212 0.158569 0.122851 0.035 Uiso 1 1 calc R U
C3 C 0.2658(2) 0.14813(17) 0.04841(17) 0.0311(3) Uani 1 1 d . .
H3 H 0.235350 0.060239 -0.012796 0.037 Uiso 1 1 calc R U
C4 C 0.1361(2) 0.21954(16) 0.05760(16) 0.0267(3) Uani 1 1 d . .
H4 H 0.015758 0.181776 0.002888 0.032 Uiso 1 1 calc R U
C5 C 0.18539(18) 0.34740(14) 0.14837(14) 0.0198(2) Uani 1 1 d . .
C6 C 0.06042(17) 0.43646(15) 0.16438(14) 0.0196(2) Uani 1 1 d . .
C7 C -0.11917(19) 0.40393(18) 0.08581(16) 0.0265(3) Uani 1 1 d . .
H7 H -0.169754 0.320113 0.017894 0.032 Uiso 1 1 calc R U
C8 C -0.2234(2) 0.4967(2) 0.10866(17) 0.0299(3) Uani 1 1 d . .
H8 H -0.346658 0.476783 0.055912 0.036 Uiso 1 1 calc R U
C9 C -0.1477(2) 0.61750(19) 0.20795(17) 0.0289(3) Uani 1 1 d . .
H9 H -0.217524 0.680988 0.226077 0.035 Uiso 1 1 calc R U
C10 C 0.03309(19) 0.64403(17) 0.28075(16) 0.0240(3) Uani 1 1 d . .
H10 H 0.086392 0.728011 0.348071 0.029 Uiso 1 1 calc R U
C11 C 0.75289(17) 0.69731(14) 0.52691(13) 0.0167(2) Uani 1 1 d . .
C12 C 0.93244(18) 0.69621(16) 0.55894(15) 0.0212(2) Uani 1 1 d . .
H12 H 0.968326 0.611583 0.535066 0.025 Uiso 1 1 calc R U
C13 C 1.05663(19) 0.81592(18) 0.62430(17) 0.0267(3) Uani 1 1 d . .
H13 H 1.175802 0.812719 0.641249 0.032 Uiso 1 1 calc R U
C14 C 1.0113(2) 0.94211(18) 0.66631(18) 0.0300(3) Uani 1 1 d . .
H14 H 1.098208 1.023821 0.710582 0.036 Uiso 1 1 calc R U
C15 C 0.8398(2) 0.94539(16) 0.64238(17) 0.0257(3) Uani 1 1 d . .
H15 H 0.808403 1.029350 0.674066 0.031 Uiso 1 1 calc R U
C16 C 0.70786(18) 0.82584(14) 0.57117(14) 0.0187(2) Uani 1 1 d . .
C17 C 0.53358(19) 0.83921(14) 0.55166(15) 0.0203(2) Uani 1 1 d . .
H17 H 0.518927 0.923346 0.598650 0.024 Uiso 1 1 calc R U
Cu1 Cu 0.39444(2) 0.58090(2) 0.35961(2) 0.01710(5) Uani 1 1 d . .
N1 N 0.35526(15) 0.40200(12) 0.22860(12) 0.0177(2) Uani 1 1 d . .
N2 N 0.13520(15) 0.55598(13) 0.25981(12) 0.0185(2) Uani 1 1 d . .
N3 N 0.46223(15) 0.82513(12) 0.19652(12) 0.0199(2) Uani 1 1 d . .
O1 O 0.63878(12) 0.58192(10) 0.46342(10) 0.01850(18) Uani 1 1 d . .
O2 O 0.39739(13) 0.75216(11) 0.47930(11) 0.0222(2) Uani 1 1 d . .
O3 O 0.47798(15) 0.70005(11) 0.20270(13) 0.0264(2) Uani 1 1 d . .
O4 O 0.31852(17) 0.86177(14) 0.17594(17) 0.0406(3) Uani 1 1 d . .
O5 O 0.5890(2) 0.91122(17) 0.2126(3) 0.0659(6) Uani 1 1 d . .

loop_
_atom_site_aniso_label
_atom_site_aniso_U_11
_atom_site_aniso_U_22
_atom_site_aniso_U_33
_atom_site_aniso_U_23
_atom_site_aniso_U_13
_atom_site_aniso_U_12
C1 0.0223(6) 0.0212(6) 0.0222(6) 0.0045(5) 0.0085(5) 0.0045(5)
C2 0.0364(8) 0.0225(7) 0.0271(7) 0.0031(5) 0.0109(6) 0.0097(6)
C3 0.0416(9) 0.0197(7) 0.0241(7) 0.0003(5) 0.0064(6) 0.0032(6)
C4 0.0287(7) 0.0211(6) 0.0207(6) 0.0027(5) 0.0018(5) -0.0025(5)
C5 0.0197(6) 0.0196(6) 0.0163(5) 0.0062(4) 0.0035(5) -0.0013(5)
C6 0.0160(5) 0.0240(6) 0.0166(5) 0.0083(5) 0.0039(4) -0.0008(5)
C7 0.0179(6) 0.0348(8) 0.0210(6) 0.0087(6) 0.0024(5) -0.0025(5)
C8 0.0147(6) 0.0468(10) 0.0272(7) 0.0162(7) 0.0049(5) 0.0031(6)
C9 0.0187(6) 0.0440(9) 0.0289(7) 0.0153(7) 0.0108(6) 0.0105(6)
C10 0.0184(6) 0.0314(7) 0.0238(6) 0.0087(5) 0.0086(5) 0.0066(5)
C11 0.0162(5) 0.0178(5) 0.0150(5) 0.0043(4) 0.0053(4) 0.0015(4)
C12 0.0171(6) 0.0244(6) 0.0219(6) 0.0046(5) 0.0076(5) 0.0037(5)
C13 0.0170(6) 0.0331(8) 0.0272(7) 0.0046(6) 0.0079(5) -0.0016(5)
C14 0.0238(7) 0.0276(7) 0.0310(8) -0.0002(6) 0.0081(6) -0.0076(6)
C15 0.0259(7) 0.0189(6) 0.0287(7) 0.0003(5) 0.0100(6) -0.0018(5)
C16 0.0188(6) 0.0166(5) 0.0189(5) 0.0021(4) 0.0066(5) 0.0010(4)
C17 0.0221(6) 0.0168(6) 0.0211(6) 0.0028(5) 0.0076(5) 0.0044(5)
Cu1 0.01274(7) 0.01715(8) 0.01819(8) 0.00107(5) 0.00372(5) 0.00160(5)
N1 0.0181(5) 0.0170(5) 0.0168(5) 0.0045(4) 0.0058(4) 0.0011(4)
N2 0.0151(5) 0.0222(5) 0.0185(5) 0.0067(4) 0.0062(4) 0.0029(4)
N3 0.0169(5) 0.0194(5) 0.0203(5) 0.0020(4) 0.0055(4) 0.0007(4)
O1 0.0145(4) 0.0163(4) 0.0205(4) 0.0017(3) 0.0032(3) 0.0022(3)
O2 0.0178(4) 0.0213(5) 0.0240(5) -0.0001(4) 0.0056(4) 0.0048(4)
O3 0.0287(5) 0.0215(5) 0.0352(6) 0.0094(4) 0.0169(5) 0.0093(4)
O4 0.0253(6) 0.0286(6) 0.0653(9) 0.0018(6) 0.0155(6) 0.0116(5)
O5 0.0339(8) 0.0340(8) 0.1317(18) 0.0199(9) 0.0367(10) -0.0039(6)

loop_
_atom_type_symbol
_atom_type_description
_atom_type_scat_dispersion_real
_atom_type_scat_dispersion_imag
_atom_type_scat_source
C C 0.0033 0.0016 'International Tables Vol C Tables 4.2.6.8 and 6.1.1.4'
H H 0.0000 0.0000 'International Tables Vol C Tables 4.2.6.8 and 6.1.1.4'
Cu Cu 0.3201 1.2651 'International Tables Vol C Tables 4.2.6.8 and 6.1.1.4'
N N 0.0061 0.0033 'International Tables Vol C Tables 4.2.6.8 and 6.1.1.4'
O O 0.0106 0.0060 'International Tables Vol C Tables 4.2.6.8 and 6.1.1.4'

loop_
_geom_angle_atom_site_label_1
_geom_angle_atom_site_label_2
_geom_angle_atom_site_label_3
_geom_angle
N1 C1 C2 122.04(14)
N1 C1 H1 119.0
C2 C1 H1 119.0
C1 C2 C3 118.66(15)
C1 C2 H2 120.7
C3 C2 H2 120.7
C4 C3 C2 119.65(14)
C4 C3 H3 120.2
C2 C3 H3 120.2
C3 C4 C5 118.59(14)
C3 C4 H4 120.7
C5 C4 H4 120.7
N1 C5 C4 121.70(14)
N1 C5 C6 114.27(12)
C4 C5 C6 124.01(13)
N2 C6 C7 121.68(14)
N2 C6 C5 114.65(12)
C7 C6 C5 123.64(14)
C6 C7 C8 118.52(15)
C6 C7 H7 120.7
C8 C7 H7 120.7
C9 C8 C7 119.91(14)
C9 C8 H8 120.0
C7 C8 H8 120.0
C8 C9 C10 118.27(15)
C8 C9 H9 120.9
C10 C9 H9 120.9
N2 C10 C9 122.53(15)
N2 C10 H10 118.7
C9 C10 H10 118.7
O1 C11 C12 119.32(12)
O1 C11 C16 123.75(12)
C12 C11 C16 116.89(12)
C13 C12 C11 121.14(14)
C13 C12 H12 119.4
C11 C12 H12 119.4
C12 C13 C14 121.63(14)
C12 C13 H13 119.2
C14 C13 H13 119.2
C15 C14 C13 118.73(14)
C15 C14 H14 120.6
C13 C14 H14 120.6
C14 C15 C16 121.18(14)
C14 C15 H15 119.4
C16 C15 H15 119.4
C15 C16 C17 117.10(13)
C15 C16 C11 120.33(13)
C17 C16 C11 122.53(12)
O2 C17 C16 126.93(13)
O2 C17 H17 116.5
C16 C17 H17 116.5
O1 Cu1 O2 92.78(4)
O1 Cu1 N2 172.39(5)
O2 Cu1 N2 90.74(5)
O1 Cu1 N1 94.84(4)
O2 Cu1 N1 172.03(5)
N2 Cu1 N1 81.42(5)
O1 Cu1 O3 87.51(4)
O2 Cu1 O3 94.49(4)
N2 Cu1 O3 98.95(4)
N1 Cu1 O3 88.17(4)
C1 N1 C5 119.34(12)
C1 N1 Cu1 125.89(10)
C5 N1 Cu1 114.72(10)
C10 N2 C6 119.07(12)
C10 N2 Cu1 126.21(10)
C6 N2 Cu1 114.71(9)
O5 N3 O4 119.91(14)
O5 N3 O3 119.96(14)
O4 N3 O3 120.12(12)
C11 O1 Cu1 122.62(8)
C17 O2 Cu1 123.32(10)
N3 O3 Cu1 121.63(9)

loop_
_geom_bond_atom_site_label_1
_geom_bond_atom_site_label_2
_geom_bond_distance
C1 N1 1.3397(18)
C1 C2 1.382(2)
C1 H1 0.9500
C2 C3 1.387(2)
C2 H2 0.9500
C3 C4 1.384(3)
C3 H3 0.9500
C4 C5 1.387(2)
C4 H4 0.9500
C5 N1 1.3489(17)
C5 C6 1.480(2)
C6 N2 1.3494(18)
C6 C7 1.3873(19)
C7 C8 1.389(2)
C7 H7 0.9500
C8 C9 1.378(3)
C8 H8 0.9500
C9 C10 1.387(2)
C9 H9 0.9500
C10 N2 1.3367(19)
C10 H10 0.9500
C11 O1 1.3092(16)
C11 C12 1.4125(19)
C11 C16 1.4274(19)
C12 C13 1.380(2)
C12 H12 0.9500
C13 C14 1.401(2)
C13 H13 0.9500
C14 C15 1.366(2)
C14 H14 0.9500
C15 C16 1.4164(19)
C15 H15 0.9500
C16 C17 1.419(2)
C17 O2 1.2487(17)
C17 H17 0.9500
Cu1 O1 1.9169(10)
Cu1 O2 1.9538(10)
Cu1 N2 1.9891(12)
Cu1 N1 1.9940(12)
Cu1 O3 2.4032(11)
N3 O5 1.2223(18)
N3 O4 1.2432(17)
N3 O3 1.2578(16)
